data_4115513
loop_
_publ_author_name
'K. Travis Holman'
'Stephen M. Martin'
'Daniel P. Parker'
'Michael D. Ward'

_publ_section_title
;
 The Generality of Architectural Isomerism in Designer Inclusion
 Frameworks
;
_journal_name_full 'Journal of the American Chemical Society'
_journal_page_first 4421
_journal_page_last 4431
_journal_paper_doi 10.1021/ja0030257
_journal_volume 123
_journal_year 2001
_chemical_formula_sum 'C52 H50 N6 O6 S2'
_chemical_formula_weight 919.10
_chemical_name_common 'bis(guanidinium) 2,6-anthracenedisulfonate, biphenyl clathrate  '
_chemical_name_systematic
; 
 ? 
;
_space_group_IT_number 7
_symmetry_cell_setting monoclinic
_symmetry_space_group_name_Hall 'P -2yac'
_symmetry_space_group_name_H-M 'P 1 n 1'
_atom_sites_solution_hydrogens geom
_atom_sites_solution_primary direct
_atom_sites_solution_secondary difmap
_audit_creation_method SHELXL-97
_cell_angle_alpha 90.00
_cell_angle_beta 92.100(2)
_cell_angle_gamma 90.00
_cell_formula_units_Z 2
_cell_length_a 7.4697(8)
_cell_length_b 26.627(3)
_cell_length_c 11.8358(12)
_cell_measurement_reflns_used 2124
_cell_measurement_temperature 173(2)
_cell_volume 2352.5(4)
_computing_cell_refinement 'SAINT, Bruker'
_computing_data_collection 'SMART, Bruker (or Siemens)'
_computing_data_reduction 'SAINT, Bruker'
_computing_molecular_graphics 'XSEED, L. Barbour (1999); http://www.lbarbour.com/xseed'
_computing_structure_refinement 'SHELXL-97 (Sheldrick, 1997)'
_computing_structure_solution 'SHELXS-97 (Sheldrick, 1990)'
_diffrn_ambient_temperature 173(2)
_diffrn_measured_fraction_theta_full 0.991
_diffrn_measured_fraction_theta_max 0.991
_diffrn_measurement_device_type 'SMART platform CCD, Bruker (or Siemens)'
_diffrn_measurement_method 'omega scans'
_diffrn_radiation_monochromator graphite
_diffrn_radiation_source 'fine-focus sealed tube'
_diffrn_radiation_type MoK\a
_diffrn_radiation_wavelength 0.71070
_diffrn_reflns_av_R_equivalents 0.0613
_diffrn_reflns_av_sigmaI/netI 0.1047
_diffrn_reflns_limit_h_max 9
_diffrn_reflns_limit_h_min -9
_diffrn_reflns_limit_k_max 33
_diffrn_reflns_limit_k_min -33
_diffrn_reflns_limit_l_max 10
_diffrn_reflns_limit_l_min -15
_diffrn_reflns_number 14561
_diffrn_reflns_theta_full 27.00
_diffrn_reflns_theta_max 27.00
_diffrn_reflns_theta_min 1.88
_exptl_absorpt_coefficient_mu 0.171
_exptl_absorpt_correction_T_max 0.9782
_exptl_absorpt_correction_T_min 0.9272
_exptl_absorpt_correction_type 'simulated psi-scans '
_exptl_absorpt_process_details 'SADABS, G. Sheldrick (1999)'
_exptl_crystal_colour pale_yellow
_exptl_crystal_density_diffrn 1.298
_exptl_crystal_description plate
_exptl_crystal_F_000 968
_exptl_crystal_size_max 0.45
_exptl_crystal_size_mid 0.25
_exptl_crystal_size_min 0.13
_refine_diff_density_max 0.281
_refine_diff_density_min -0.250
_refine_diff_density_rms 0.044
_refine_ls_abs_structure_details 'Flack H D (1983), Acta Cryst. A39, 876-881'
_refine_ls_abs_structure_Flack -0.19(7)
_refine_ls_extinction_method none
_refine_ls_goodness_of_fit_ref 0.812
_refine_ls_hydrogen_treatment mixed
_refine_ls_matrix_type full
_refine_ls_number_parameters 595
_refine_ls_number_reflns 6744
_refine_ls_number_restraints 2
_refine_ls_restrained_S_all 0.812
_refine_ls_R_factor_all 0.0924
_refine_ls_R_factor_gt 0.0457
_refine_ls_shift/su_max 0.000
_refine_ls_shift/su_mean 0.000
_refine_ls_structure_factor_coef Fsqd
_refine_ls_weighting_details 'calc w=1/[\s^2^(Fo^2^)+(0.0208P)^2^+0.0000P] where P=(Fo^2^+2Fc^2^)/3'
_refine_ls_weighting_scheme calc
_refine_ls_wR_factor_gt 0.0702
_refine_ls_wR_factor_ref 0.0785
_reflns_number_gt 3997
_reflns_number_total 6744
_reflns_threshold_expression >2sigma(I)
_cod_data_source_file ja0030257_15.cif
_cod_data_source_block g:\users\travis\n99153
_cod_database_code 4115513

loop_
_symmetry_equiv_pos_as_xyz
'x, y, z'
'x+1/2, -y, z+1/2'

loop_
_atom_site_label
_atom_site_type_symbol
_atom_site_fract_x
_atom_site_fract_y
_atom_site_fract_z
_atom_site_U_iso_or_equiv
_atom_site_adp_type
_atom_site_occupancy
_atom_site_symmetry_multiplicity
_atom_site_calc_flag
_atom_site_refinement_flags
S1 S 0.85776(13) 0.45460(4) 0.29730(8) 0.0307(3) Uani 1 1 d .
O1 O 1.0140(3) 0.47991(9) 0.2522(2) 0.0354(7) Uani 1 1 d .
N1 N 1.0167(5) 0.51264(12) 0.0208(3) 0.0419(9) Uani 1 1 d .
H1A H 1.1186 0.5184 -0.0119 0.050 Uiso 1 1 calc R
H1B H 1.0167 0.5036 0.0923 0.050 Uiso 1 1 calc R
C1 C 0.8853(5) 0.39010(14) 0.2675(4) 0.0303(11) Uani 1 1 d .
S2 S 0.85492(13) 0.04878(4) 0.26491(9) 0.0309(3) Uani 1 1 d .
O2 O 0.8497(3) 0.45981(9) 0.4197(2) 0.0320(7) Uani 1 1 d .
N2 N 0.7099(4) 0.51062(12) 0.0140(3) 0.0391(9) Uani 1 1 d .
H2A H 0.6073 0.5151 -0.0236 0.047 Uiso 1 1 calc R
H2B H 0.7109 0.5016 0.0855 0.047 Uiso 1 1 calc R
C2 C 0.9565(5) 0.37622(15) 0.1627(3) 0.0312(11) Uani 1 1 d .
H2 H 0.9903 0.4013 0.1105 0.037 Uiso 1 1 calc R
O3 O 0.6922(3) 0.47011(9) 0.2387(2) 0.0351(7) Uani 1 1 d .
N3 N 0.8621(4) 0.53108(10) -0.1447(3) 0.0339(8) Uani 1 1 d .
H3A H 0.9635 0.5369 -0.1779 0.041 Uiso 1 1 calc R
H3B H 0.7595 0.5343 -0.1831 0.041 Uiso 1 1 calc R
C3 C 0.9762(5) 0.32677(15) 0.1375(4) 0.0348(11) Uani 1 1 d .
H3 H 1.0248 0.3177 0.0672 0.042 Uiso 1 1 calc R
O4 O 0.8639(4) 0.01917(9) 0.3686(2) 0.0347(7) Uani 1 1 d .
N4 N 1.0194(4) 0.01855(11) -0.0435(3) 0.0385(9) Uani 1 1 d .
H4A H 1.0235 0.0319 0.0246 0.046 Uiso 1 1 calc R
H4B H 1.1193 0.0109 -0.0767 0.046 Uiso 1 1 calc R
C4 C 0.9269(5) 0.28885(15) 0.2122(3) 0.0271(10) Uani 1 1 d .
O5 O 0.6889(3) 0.03950(9) 0.1983(2) 0.0356(7) Uani 1 1 d .
N5 N 0.7116(4) 0.02128(11) -0.0468(3) 0.0341(8) Uani 1 1 d .
H5A H 0.6076 0.0157 -0.0818 0.041 Uiso 1 1 calc R
H5B H 0.7156 0.0345 0.0213 0.041 Uiso 1 1 calc R
C5 C 0.8492(6) 0.30243(14) 0.3171(3) 0.0247(10) Uani 1 1 d .
O6 O 1.0135(3) 0.04254(9) 0.1975(2) 0.0352(7) Uani 1 1 d .
N6 N 0.8566(5) -0.01012(12) -0.1991(3) 0.0434(9) Uani 1 1 d .
H6A H 0.7529 -0.0158 -0.2345 0.052 Uiso 1 1 calc R
H6B H 0.9570 -0.0177 -0.2318 0.052 Uiso 1 1 calc R
C6 C 0.8309(5) 0.35442(14) 0.3428(3) 0.0275(10) Uani 1 1 d .
H6 H 0.7810 0.3644 0.4120 0.033 Uiso 1 1 calc R
C7 C 0.9503(5) 0.23771(15) 0.1886(3) 0.0310(11) Uani 1 1 d .
H7 H 1.0065 0.2283 0.1210 0.037 Uiso 1 1 calc R
C8 C 0.7932(5) 0.26485(15) 0.3905(3) 0.0288(10) Uani 1 1 d .
H8 H 0.7417 0.2741 0.4597 0.035 Uiso 1 1 calc R
C9 C 0.8113(5) 0.21438(14) 0.3640(4) 0.0260(10) Uani 1 1 d .
C10 C 0.7496(5) 0.17501(15) 0.4356(3) 0.0305(10) Uani 1 1 d .
H10 H 0.6972 0.1836 0.5050 0.037 Uiso 1 1 calc R
C11 C 0.7643(6) 0.12584(15) 0.4069(4) 0.0321(11) Uani 1 1 d .
H11 H 0.7178 0.1005 0.4540 0.039 Uiso 1 1 calc R
C12 C 0.8495(6) 0.11266(14) 0.3060(4) 0.0271(10) Uani 1 1 d .
C13 C 0.9122(5) 0.14802(14) 0.2364(4) 0.0306(10) Uani 1 1 d .
H13 H 0.9698 0.1381 0.1697 0.037 Uiso 1 1 calc R
C14 C 0.8936(5) 0.20041(15) 0.2610(4) 0.0262(10) Uani 1 1 d .
C15 C 0.8638(6) 0.51754(14) -0.0375(4) 0.0335(10) Uani 1 1 d .
C16 C 0.8614(6) 0.00986(15) -0.0964(4) 0.0353(11) Uani 1 1 d .
C1A C 0.3579(5) 0.24273(14) 0.5420(4) 0.0304(10) Uani 1 1 d .
C2A C 0.3056(6) 0.26001(16) 0.4343(4) 0.0382(11) Uani 1 1 d .
H2A1 H 0.2593 0.2368 0.3797 0.046 Uiso 1 1 calc R
C3A C 0.3197(6) 0.30999(16) 0.4058(4) 0.0420(13) Uani 1 1 d .
H3A1 H 0.2810 0.3211 0.3326 0.050 Uiso 1 1 calc R
C4A C 0.3903(6) 0.34404(16) 0.4838(4) 0.0448(13) Uani 1 1 d .
H4A1 H 0.4017 0.3784 0.4637 0.054 Uiso 1 1 calc R
C5A C 0.4431(6) 0.32840(17) 0.5889(4) 0.0462(13) Uani 1 1 d .
H5A1 H 0.4921 0.3518 0.6423 0.055 Uiso 1 1 calc R
C6A C 0.4255(6) 0.27824(15) 0.6183(4) 0.0354(11) Uani 1 1 d .
H6A1 H 0.4607 0.2679 0.6927 0.042 Uiso 1 1 calc R
C7A C 0.3419(5) 0.18888(15) 0.5726(4) 0.0304(10) Uani 1 1 d .
C8A C 0.2294(6) 0.15646(15) 0.5100(4) 0.0390(12) Uani 1 1 d .
H8A H 0.1590 0.1692 0.4480 0.047 Uiso 1 1 calc R
C9A C 0.2193(7) 0.10633(16) 0.5371(4) 0.0509(14) Uani 1 1 d .
H9A H 0.1431 0.0848 0.4931 0.061 Uiso 1 1 calc R
C10A C 0.3182(6) 0.08713(16) 0.6269(4) 0.0490(13) Uani 1 1 d .
H10A H 0.3097 0.0525 0.6454 0.059 Uiso 1 1 calc R
C11A C 0.4299(7) 0.11829(17) 0.6900(4) 0.0494(14) Uani 1 1 d .
H11A H 0.4991 0.1051 0.7521 0.059 Uiso 1 1 calc R
C12A C 0.4411(6) 0.16835(15) 0.6633(3) 0.0356(11) Uani 1 1 d .
H12A H 0.5184 0.1895 0.7076 0.043 Uiso 1 1 calc R
C1B C 0.8678(6) 0.31111(14) 0.7582(4) 0.0304(10) Uani 1 1 d .
C2B C 0.9645(6) 0.32812(15) 0.6663(4) 0.0378(11) Uani 1 1 d .
H2B1 H 1.0286 0.3048 0.6224 0.045 Uiso 1 1 calc R
C3B C 0.9670(6) 0.37829(16) 0.6395(4) 0.0427(12) Uani 1 1 d .
H3B1 H 1.0338 0.3892 0.5773 0.051 Uiso 1 1 calc R
C4B C 0.8753(6) 0.41292(17) 0.7002(4) 0.0469(13) Uani 1 1 d .
H4B1 H 0.8788 0.4474 0.6802 0.056 Uiso 1 1 calc R
C5B C 0.7776(6) 0.39748(16) 0.7907(4) 0.0496(13) Uani 1 1 d .
H5B1 H 0.7134 0.4213 0.8332 0.059 Uiso 1 1 calc R
C6B C 0.7739(6) 0.34685(15) 0.8192(4) 0.0418(12) Uani 1 1 d .
H6B1 H 0.7063 0.3363 0.8814 0.050 Uiso 1 1 calc R
C7B C 0.8632(6) 0.25668(15) 0.7882(4) 0.0297(9) Uani 1 1 d .
C8B C 0.9308(6) 0.21980(15) 0.7186(4) 0.0403(11) Uani 1 1 d .
H8B H 0.9811 0.2294 0.6493 0.048 Uiso 1 1 calc R
C9B C 0.9270(7) 0.16981(17) 0.7473(4) 0.0488(13) Uani 1 1 d .
H9B H 0.9749 0.1456 0.6977 0.059 Uiso 1 1 calc R
C10B C 0.8548(6) 0.15428(16) 0.8470(4) 0.0413(11) Uani 1 1 d .
H10B H 0.8537 0.1197 0.8671 0.050 Uiso 1 1 calc R
C11B C 0.7842(6) 0.19004(17) 0.9167(4) 0.0427(12) Uani 1 1 d .
H11B H 0.7318 0.1800 0.9850 0.051 Uiso 1 1 calc R
C12B C 0.7887(6) 0.24011(16) 0.8883(4) 0.0381(11) Uani 1 1 d .
H12B H 0.7400 0.2641 0.9381 0.046 Uiso 1 1 calc R
C1C C 0.3803(6) 0.29205(17) 1.0139(4) 0.0384(11) Uani 1 1 d .
C2C C 0.2892(6) 0.31242(18) 0.9196(4) 0.0416(12) Uani 1 1 d .
H2C H 0.2272 0.2906 0.8682 0.050 Uiso 1 1 calc R
C3C C 0.2867(6) 0.36334(18) 0.8991(4) 0.0514(14) Uani 1 1 d .
H3C H 0.2234 0.3761 0.8342 0.062 Uiso 1 1 calc R
C4C C 0.3756(6) 0.39569(17) 0.9722(4) 0.0503(13) Uani 1 1 d .
H4C H 0.3717 0.4309 0.9591 0.060 Uiso 1 1 calc R
C5C C 0.4703(7) 0.3767(2) 1.0643(4) 0.0582(15) Uani 1 1 d .
H5C H 0.5349 0.3989 1.1138 0.070 Uiso 1 1 calc R
C6C C 0.4722(6) 0.32612(19) 1.0853(4) 0.0486(13) Uani 1 1 d .
H6C H 0.5375 0.3138 1.1499 0.058 Uiso 1 1 calc R
C7C C 0.3772(6) 0.23733(17) 1.0388(4) 0.0374(11) Uani 1 1 d .
C8C C 0.3114(6) 0.20202(19) 0.9609(4) 0.0512(14) Uani 1 1 d .
H8C H 0.2699 0.2133 0.8884 0.061 Uiso 1 1 calc R
C9C C 0.3043(6) 0.1517(2) 0.9844(4) 0.0551(14) Uani 1 1 d .
H9C H 0.2598 0.1286 0.9290 0.066 Uiso 1 1 calc R
C10C C 0.3631(6) 0.1348(2) 1.0906(5) 0.0592(15) Uani 1 1 d .
H10C H 0.3581 0.1001 1.1084 0.071 Uiso 1 1 calc R
C11C C 0.4278(6) 0.1683(2) 1.1692(4) 0.0609(15) Uani 1 1 d .
H11C H 0.4691 0.1566 1.2414 0.073 Uiso 1 1 calc R
C12C C 0.4338(6) 0.2190(2) 1.1444(4) 0.0519(13) Uani 1 1 d .
H12C H 0.4774 0.2418 1.2007 0.062 Uiso 1 1 calc R

loop_
_atom_site_aniso_label
_atom_site_aniso_U_11
_atom_site_aniso_U_22
_atom_site_aniso_U_33
_atom_site_aniso_U_23
_atom_site_aniso_U_13
_atom_site_aniso_U_12
S1 0.0285(7) 0.0342(6) 0.0292(7) 0.0011(5) 0.0006(5) 0.0006(5)
O1 0.0290(17) 0.0397(16) 0.0376(17) 0.0015(14) 0.0013(13) -0.0052(13)
N1 0.032(2) 0.062(2) 0.031(2) 0.0123(18) 0.0027(17) 0.0035(18)
C1 0.027(3) 0.031(2) 0.033(3) 0.003(2) -0.001(2) -0.002(2)
S2 0.0269(6) 0.0344(6) 0.0315(7) -0.0024(5) 0.0012(5) 0.0009(5)
O2 0.0350(17) 0.0347(15) 0.0264(16) -0.0042(13) 0.0031(13) 0.0019(13)
N2 0.025(2) 0.058(2) 0.034(2) 0.0084(18) 0.0034(17) -0.0002(18)
C2 0.030(3) 0.037(3) 0.028(3) 0.009(2) 0.005(2) 0.001(2)
O3 0.0273(17) 0.0387(16) 0.0394(17) 0.0029(13) 0.0009(13) 0.0074(12)
N3 0.028(2) 0.046(2) 0.027(2) 0.0066(18) 0.0022(15) -0.0020(17)
C3 0.035(3) 0.042(3) 0.027(3) -0.001(2) 0.006(2) 0.005(2)
O4 0.0323(17) 0.0374(16) 0.0345(18) 0.0038(14) 0.0020(13) 0.0021(14)
N4 0.031(2) 0.053(2) 0.031(2) -0.0073(18) -0.0002(17) -0.0062(17)
C4 0.027(3) 0.033(2) 0.021(3) -0.001(2) 0.000(2) 0.003(2)
O5 0.0254(17) 0.0417(16) 0.0393(17) -0.0059(14) -0.0034(13) -0.0026(13)
N5 0.029(2) 0.042(2) 0.032(2) -0.0051(17) 0.0030(17) 0.0006(16)
C5 0.026(2) 0.029(2) 0.019(3) 0.0010(19) -0.002(2) 0.0032(19)
O6 0.0254(16) 0.0428(17) 0.0379(17) -0.0088(14) 0.0062(13) 0.0039(13)
N6 0.030(2) 0.076(3) 0.024(2) -0.015(2) -0.0024(16) 0.000(2)
C6 0.024(2) 0.040(3) 0.018(2) -0.001(2) 0.0026(18) -0.004(2)
C7 0.025(3) 0.045(3) 0.023(3) 0.001(2) 0.006(2) 0.005(2)
C8 0.025(3) 0.041(3) 0.020(3) -0.005(2) 0.0015(19) -0.003(2)
C9 0.019(2) 0.033(2) 0.026(3) -0.001(2) -0.001(2) -0.0017(18)
C10 0.029(3) 0.040(3) 0.023(3) -0.002(2) 0.008(2) 0.000(2)
C11 0.032(3) 0.033(3) 0.032(3) 0.002(2) 0.006(2) -0.003(2)
C12 0.023(2) 0.033(2) 0.025(3) 0.001(2) 0.000(2) -0.001(2)
C13 0.028(3) 0.040(3) 0.024(2) -0.008(2) 0.0026(19) 0.005(2)
C14 0.022(3) 0.032(2) 0.025(3) -0.003(2) 0.0003(19) -0.0017(18)
C15 0.033(3) 0.029(2) 0.039(3) -0.002(2) 0.006(2) 0.000(2)
C16 0.031(3) 0.031(2) 0.044(3) 0.002(2) 0.002(2) -0.004(2)
C1A 0.022(2) 0.036(3) 0.033(3) -0.001(2) 0.004(2) 0.001(2)
C2A 0.036(3) 0.044(3) 0.035(3) -0.001(2) 0.004(2) -0.004(2)
C3A 0.032(3) 0.043(3) 0.051(3) 0.011(3) 0.001(2) 0.000(2)
C4A 0.035(3) 0.033(3) 0.067(4) 0.009(3) 0.007(3) 0.002(2)
C5A 0.040(3) 0.040(3) 0.059(4) -0.008(3) 0.003(3) 0.000(2)
C6A 0.034(3) 0.039(3) 0.033(3) -0.002(2) 0.002(2) 0.003(2)
C7A 0.025(3) 0.036(2) 0.030(3) -0.001(2) 0.007(2) 0.004(2)
C8A 0.043(3) 0.033(3) 0.040(3) 0.001(2) -0.004(2) 0.001(2)
C9A 0.058(4) 0.044(3) 0.050(3) -0.007(3) -0.010(3) 0.001(2)
C10A 0.054(3) 0.035(3) 0.058(3) 0.005(3) 0.003(3) 0.005(2)
C11A 0.058(4) 0.052(3) 0.038(3) 0.006(2) -0.002(3) 0.006(3)
C12A 0.042(3) 0.038(3) 0.027(3) 0.000(2) -0.001(2) -0.005(2)
C1B 0.028(2) 0.032(2) 0.031(3) -0.004(2) -0.004(2) 0.002(2)
C2B 0.043(3) 0.037(3) 0.034(3) -0.001(2) 0.005(2) 0.005(2)
C3B 0.050(3) 0.043(3) 0.036(3) 0.005(2) 0.006(2) -0.002(2)
C4B 0.053(3) 0.035(3) 0.052(3) 0.001(2) 0.001(3) 0.003(2)
C5B 0.053(3) 0.040(3) 0.057(3) -0.007(3) 0.012(3) 0.005(2)
C6B 0.042(3) 0.035(3) 0.048(3) 0.000(2) 0.014(2) -0.005(2)
C7B 0.022(2) 0.037(2) 0.030(2) -0.007(2) -0.0001(17) 0.000(2)
C8B 0.045(3) 0.042(3) 0.035(3) 0.001(2) 0.006(2) -0.008(2)
C9B 0.061(4) 0.041(3) 0.045(3) -0.003(3) 0.006(3) 0.008(3)
C10B 0.044(3) 0.031(3) 0.049(3) 0.001(3) -0.002(2) 0.002(2)
C11B 0.033(3) 0.054(3) 0.041(3) 0.018(3) 0.003(2) 0.001(2)
C12B 0.040(3) 0.042(3) 0.033(3) 0.000(2) 0.004(2) 0.005(2)
C1C 0.020(2) 0.061(3) 0.035(3) -0.008(2) 0.006(2) 0.005(2)
C2C 0.030(3) 0.067(3) 0.027(3) -0.002(2) -0.001(2) -0.003(2)
C3C 0.045(3) 0.060(3) 0.049(4) 0.004(3) 0.002(3) 0.002(3)
C4C 0.037(3) 0.053(3) 0.061(4) -0.008(3) 0.006(3) -0.002(2)
C5C 0.046(4) 0.072(4) 0.056(4) -0.021(3) -0.004(3) 0.006(3)
C6C 0.027(3) 0.073(4) 0.044(3) -0.007(3) -0.005(2) 0.007(3)
C7C 0.021(2) 0.067(3) 0.025(3) -0.001(2) 0.005(2) 0.000(2)
C8C 0.047(3) 0.064(4) 0.042(3) 0.004(3) -0.003(3) 0.001(3)
C9C 0.045(3) 0.073(4) 0.047(4) -0.007(3) 0.001(3) -0.003(3)
C10C 0.040(3) 0.069(4) 0.069(4) 0.019(3) 0.006(3) 0.003(3)
C11C 0.040(3) 0.098(4) 0.045(4) 0.016(3) -0.006(3) 0.007(3)
C12C 0.038(3) 0.071(4) 0.046(3) -0.003(3) -0.003(2) 0.001(3)

loop_
_atom_type_symbol
_atom_type_description
_atom_type_scat_dispersion_real
_atom_type_scat_dispersion_imag
_atom_type_scat_source
C C 0.0033 0.0016 'International Tables Vol C Tables 4.2.6.8 and 6.1.1.4'
H H 0.0000 0.0000 'International Tables Vol C Tables 4.2.6.8 and 6.1.1.4'
N N 0.0061 0.0033 'International Tables Vol C Tables 4.2.6.8 and 6.1.1.4'
O O 0.0106 0.0060 'International Tables Vol C Tables 4.2.6.8 and 6.1.1.4'
S S 0.1246 0.1234 'International Tables Vol C Tables 4.2.6.8 and 6.1.1.4'

loop_
_geom_angle_atom_site_label_1
_geom_angle_atom_site_label_2
_geom_angle_atom_site_label_3
_geom_angle
O3 S1 O2 112.39(16)
O3 S1 O1 111.73(15)
O2 S1 O1 112.37(15)
O3 S1 C1 106.50(17)
O2 S1 C1 107.45(19)
O1 S1 C1 105.91(19)
C6 C1 C2 121.1(4)
C6 C1 S1 120.2(3)
C2 C1 S1 118.6(3)
O4 S2 O6 112.62(16)
O4 S2 O5 111.93(16)
O6 S2 O5 111.95(16)
O4 S2 C12 106.81(18)
O6 S2 C12 106.65(19)
O5 S2 C12 106.40(17)
C3 C2 C1 119.5(4)
C2 C3 C4 121.7(4)
C3 C4 C7 122.4(4)
C3 C4 C5 119.2(4)
C7 C4 C5 118.3(4)
C8 C5 C6 121.9(4)
C8 C5 C4 119.7(4)
C6 C5 C4 118.3(4)
C1 C6 C5 120.0(4)
C14 C7 C4 121.9(4)
C9 C8 C5 121.3(4)
C8 C9 C10 122.6(4)
C8 C9 C14 119.4(4)
C10 C9 C14 118.0(4)
C11 C10 C9 121.7(4)
C10 C11 C12 119.5(4)
C13 C12 C11 121.3(4)
C13 C12 S2 119.4(3)
C11 C12 S2 119.0(3)
C12 C13 C14 121.2(4)
C7 C14 C13 122.5(4)
C7 C14 C9 119.3(4)
C13 C14 C9 118.2(4)
N3 C15 N1 120.5(4)
N3 C15 N2 120.0(4)
N1 C15 N2 119.5(4)
N5 C16 N6 120.4(4)
N5 C16 N4 120.0(4)
N6 C16 N4 119.6(4)
C6A C1A C2A 116.8(4)
C6A C1A C7A 122.0(4)
C2A C1A C7A 121.2(4)
C3A C2A C1A 121.4(4)
C2A C3A C4A 120.0(4)
C5A C4A C3A 120.1(4)
C4A C5A C6A 119.9(4)
C5A C6A C1A 121.8(4)
C12A C7A C8A 117.3(4)
C12A C7A C1A 121.4(4)
C8A C7A C1A 121.3(4)
C9A C8A C7A 120.8(4)
C10A C9A C8A 120.7(4)
C9A C10A C11A 119.6(4)
C12A C11A C10A 120.0(4)
C11A C12A C7A 121.5(4)
C6B C1B C2B 117.6(4)
C6B C1B C7B 121.4(4)
C2B C1B C7B 121.0(4)
C3B C2B C1B 120.3(4)
C4B C3B C2B 121.5(5)
C3B C4B C5B 119.7(4)
C4B C5B C6B 119.5(5)
C5B C6B C1B 121.3(4)
C8B C7B C12B 116.3(4)
C8B C7B C1B 122.3(4)
C12B C7B C1B 121.4(4)
C9B C8B C7B 121.9(5)
C8B C9B C10B 120.9(5)
C11B C10B C9B 118.4(4)
C12B C11B C10B 120.7(5)
C11B C12B C7B 121.8(4)
C2C C1C C6C 116.4(4)
C2C C1C C7C 121.9(4)
C6C C1C C7C 121.7(4)
C3C C2C C1C 121.8(4)
C4C C3C C2C 120.2(5)
C5C C4C C3C 119.5(5)
C6C C5C C4C 120.5(5)
C5C C6C C1C 121.7(5)
C12C C7C C8C 116.4(4)
C12C C7C C1C 121.0(4)
C8C C7C C1C 122.5(4)
C9C C8C C7C 122.7(5)
C8C C9C C10C 119.1(5)
C11C C10C C9C 119.9(5)
C10C C11C C12C 120.5(5)
C11C C12C C7C 121.4(5)

loop_
_geom_bond_atom_site_label_1
_geom_bond_atom_site_label_2
_geom_bond_distance
S1 O3 1.456(2)
S1 O2 1.459(2)
S1 O1 1.466(3)
S1 C1 1.767(4)
N1 C15 1.319(5)
C1 C6 1.374(5)
C1 C2 1.416(5)
S2 O4 1.458(3)
S2 O6 1.462(3)
S2 O5 1.466(2)
S2 C12 1.770(4)
N2 C15 1.333(5)
C2 C3 1.359(5)
N3 C15 1.319(5)
C3 C4 1.401(5)
N4 C16 1.336(5)
C4 C7 1.402(5)
C4 C5 1.436(5)
N5 C16 1.318(5)
C5 C8 1.399(5)
C5 C6 1.425(5)
N6 C16 1.325(5)
C7 C14 1.388(5)
C8 C9 1.388(5)
C9 C10 1.434(5)
C9 C14 1.435(5)
C10 C11 1.358(5)
C11 C12 1.417(5)
C12 C13 1.347(5)
C13 C14 1.433(5)
C1A C6A 1.390(5)
C1A C2A 1.397(5)
C1A C7A 1.485(5)
C2A C3A 1.378(5)
C3A C4A 1.384(6)
C4A C5A 1.357(6)
C5A C6A 1.388(5)
C7A C12A 1.394(5)
C7A C8A 1.398(5)
C8A C9A 1.375(5)
C9A C10A 1.371(5)
C10A C11A 1.378(6)
C11A C12A 1.373(5)
C1B C6B 1.399(5)
C1B C2B 1.403(6)
C1B C7B 1.493(5)
C2B C3B 1.373(5)
C3B C4B 1.368(6)
C4B C5B 1.380(6)
C5B C6B 1.390(5)
C7B C8B 1.388(6)
C7B C12B 1.399(6)
C8B C9B 1.374(5)
C9B C10B 1.379(6)
C10B C11B 1.377(6)
C11B C12B 1.375(5)
C1C C2C 1.395(6)
C1C C6C 1.402(5)
C1C C7C 1.487(6)
C2C C3C 1.378(6)
C3C C4C 1.375(6)
C4C C5C 1.373(6)
C5C C6C 1.371(6)
C7C C12C 1.393(6)
C7C C8C 1.394(6)
C8C C9C 1.371(6)
C9C C10C 1.391(6)
C10C C11C 1.363(6)
C11C C12C 1.383(6)

loop_
_cod_related_entry_id
_cod_related_entry_database
_cod_related_entry_code
1 ChemSpider 30660542
